data_7055161
loop_
_publ_author_name
'Botha, F.'
'Eigner, V.'
'Dvo\<r\'akov\'a, H.'
'Lhot\'ak, P.'

_publ_section_title
;
 Arylation of thiacalix[4]arenes using organomercurial intermediates
;
_journal_issue 2
_journal_name_full 'New J. Chem.'
_journal_page_first 1104
_journal_paper_doi 10.1039/C5NJ02427G
_journal_volume 40
_journal_year 2016
_chemical_formula_moiety 'C42 H43 N1 O6 S4'
_chemical_formula_sum 'C42 H43 N O6 S4'
_chemical_formula_weight 786.07
_space_group_IT_number 14
_symmetry_cell_setting monoclinic
_symmetry_space_group_name_Hall '-P 2yab'
_symmetry_space_group_name_H-M 'P 1 21/a 1'
_atom_sites_solution_hydrogens difmap
_atom_sites_solution_primary direct
_audit_update_record
;
2015-11-03 deposited with the CCDC.
2015-11-10 downloaded from the CCDC.
;
_cell_angle_alpha 90
_cell_angle_beta 117.855(4)
_cell_angle_gamma 90
_cell_formula_units_Z 4
_cell_length_a 19.8870(6)
_cell_length_b 10.9789(2)
_cell_length_c 20.3062(6)
_cell_measurement_reflns_used 15121
_cell_measurement_temperature 190
_cell_measurement_theta_max 76
_cell_measurement_theta_min 4
_cell_volume 3919.9(2)
_computing_cell_refinement 'CrysAlis, (Oxford Diffraction, 2002)'
_computing_data_collection 'Xcalibur, (Oxford Diffraction, 2002)'
_computing_data_reduction 'CrysAlis, (Oxford Diffraction, 2002)'
_computing_molecular_graphics 'CAMERON (Watkin et al., 1996)'
_computing_publication_material 'CRYSTALS (Betteridge et al., 2003)'
_computing_structure_refinement 'CRYSTALS (Betteridge et al., 2003)'
_computing_structure_solution 'SIR92 (Altomare et al., 1994)'
_diffrn_ambient_pressure 101
_diffrn_ambient_temperature 190
_diffrn_measured_fraction_theta_full 0.996
_diffrn_measured_fraction_theta_max 0.959
_diffrn_measurement_device Area
_diffrn_measurement_device_type 'Oxford Diffraction XCALIBUR'
_diffrn_measurement_method \w
_diffrn_radiation_monochromator graphite
_diffrn_radiation_type 'Cu K\a'
_diffrn_radiation_wavelength 1.54180
_diffrn_reflns_av_R_equivalents 0.027
_diffrn_reflns_limit_h_max 23
_diffrn_reflns_limit_h_min -24
_diffrn_reflns_limit_k_max 13
_diffrn_reflns_limit_k_min -9
_diffrn_reflns_limit_l_max 25
_diffrn_reflns_limit_l_min -22
_diffrn_reflns_number 26525
_diffrn_reflns_theta_full 66.453
_diffrn_reflns_theta_max 76.383
_diffrn_reflns_theta_min 4.721
_diffrn_standards_number 0
_exptl_absorpt_coefficient_mu 2.621
_exptl_absorpt_correction_T_max 0.75
_exptl_absorpt_correction_T_min 0.44
_exptl_absorpt_correction_type multi-scan
_exptl_absorpt_process_details 'CrysAlis, (Oxford Diffraction, 2002)'
_exptl_crystal_colour colourless
_exptl_crystal_density_diffrn 1.332
_exptl_crystal_density_method 'not measured'
_exptl_crystal_description needle
_exptl_crystal_F_000 1656
_exptl_crystal_size_max 0.460
_exptl_crystal_size_mid 0.160
_exptl_crystal_size_min 0.110
_refine_diff_density_max 1.14
_refine_diff_density_min -0.62
_refine_ls_extinction_method None
_refine_ls_goodness_of_fit_ref 0.8997
_refine_ls_hydrogen_treatment constr
_refine_ls_matrix_type full
_refine_ls_number_parameters 532
_refine_ls_number_reflns 7859
_refine_ls_number_restraints 92
_refine_ls_R_factor_all 0.0620
_refine_ls_R_factor_gt 0.0533
_refine_ls_shift/su_max 0.0029823
_refine_ls_shift/su_mean 0.0001223
_refine_ls_structure_factor_coef Fsqd
_refine_ls_weighting_details
;
 Method, part 1, Chebychev polynomial, (Watkin, 1994, Prince, 1982) 
 [weight] = 1.0/[A~0~*T~0~(x)+A~1~*T~1~(x) ... +A~n-1~]*T~n-1~(x)] 
 where A~i~ are the Chebychev coefficients listed below and x= Fcalc/Fmax 
 Method = Robust Weighting (Prince, 1982) 
 W = [weight] * [1-(deltaF/6*sigmaF)^2^]^2^ 
 A~i~ are: 
 0.111E+04 0.184E+04 0.109E+04 429. 90.3 
;
_refine_ls_weighting_scheme calc
_refine_ls_wR_factor_all 0.1315
_refine_ls_wR_factor_gt 0.1218
_refine_ls_wR_factor_ref 0.1315
_reflns_limit_h_max 21
_reflns_limit_h_min -24
_reflns_limit_k_max 13
_reflns_limit_k_min 0
_reflns_limit_l_max 25
_reflns_limit_l_min 0
_reflns_number_gt 6566
_reflns_number_total 7889
_reflns_threshold_expression I>2.0\s(I)
_oxford_diffrn_Wilson_B_factor 3.56
_oxford_diffrn_Wilson_scale 0.09
_oxford_refine_ls_r_factor_ref 0.0620
_oxford_refine_ls_scale 2.75(2)
_oxford_reflns_number_all 7859
_oxford_reflns_threshold_expression_ref I>0.0\s(I)
_cod_data_source_file c5nj02427g2.cif
_cod_data_source_block 4
_cod_depositor_comments 'Adding full bibliography for 7055158--7055162.cif.'
_cod_original_sg_symbol_H-M 'P 1 21/a 1 '
_cod_original_formula_sum 'C42 H43 N1 O6 S4'
_cod_database_code 7055161

loop_
_symmetry_equiv_pos_as_xyz
x,y,z
-x,-y,-z
-x+1/2,y+1/2,-z
x+1/2,-y+1/2,z

loop_
_atom_site_label
_atom_site_type_symbol
_atom_site_fract_x
_atom_site_fract_y
_atom_site_fract_z
_atom_site_U_iso_or_equiv
_atom_site_occupancy
_atom_site_adp_type
_atom_site_refinement_flags_posn
_atom_site_refinement_flags_adp
_atom_site_disorder_assembly
_atom_site_disorder_group
C1 C 0.83003(15) 0.7599(2) 0.84760(14) 0.0441 1.0000 Uani . . . .
S2 S 0.77770(4) 0.65596(6) 0.77468(4) 0.0625 1.0000 Uani . . . .
C3 C 0.69443(15) 0.7267(2) 0.70616(14) 0.0449 1.0000 Uani . . . .
C4 C 0.62974(14) 0.6537(2) 0.67585(14) 0.0429 1.0000 Uani . . . .
C5 C 0.56214(14) 0.6924(2) 0.61591(13) 0.0397 1.0000 Uani . . . .
C6 C 0.56065(14) 0.8090(2) 0.58739(13) 0.0412 1.0000 Uani . . . .
C7 C 0.62523(15) 0.8821(2) 0.61680(13) 0.0417 1.0000 Uani . . . .
S8 S 0.62021(4) 1.01742(6) 0.56718(3) 0.0503 1.0000 Uani . . . .
C9 C 0.65500(14) 1.1366(2) 0.63351(13) 0.0421 1.0000 Uani . . . .
C10 C 0.70375(16) 1.2184(3) 0.62509(16) 0.0512 1.0000 Uani . . . .
C11 C 0.72819(16) 1.3221(3) 0.66908(17) 0.0563 1.0000 Uani . . . .
C12 C 0.70583(16) 1.3420(2) 0.72214(16) 0.0529 1.0000 Uani . . . .
C13 C 0.65662(15) 1.2617(2) 0.73163(14) 0.0458 1.0000 Uani . . . .
S14 S 0.62158(5) 1.30642(7) 0.79364(4) 0.0597 1.0000 Uani . . . .
C15 C 0.64807(16) 1.1938(2) 0.86314(15) 0.0491 1.0000 Uani . . . .
C16 C 0.59770(18) 1.1809(3) 0.89312(19) 0.0623 1.0000 Uani . . . .
C17 C 0.6155(2) 1.1068(3) 0.9537(2) 0.0696 1.0000 Uani . . . .
C18 C 0.6812(2) 1.0393(3) 0.9824(2) 0.0686 1.0000 Uani . . . .
C19 C 0.73220(17) 1.0501(3) 0.95350(16) 0.0537 1.0000 Uani . . . .
S20 S 0.82115(5) 0.97920(8) 1.00589(4) 0.0654 1.0000 Uani . . . .
C21 C 0.84750(15) 0.8987(2) 0.94625(13) 0.0445 1.0000 Uani . . . .
C22 C 0.92555(15) 0.8903(3) 0.97315(15) 0.0497 1.0000 Uani . . . .
C23 C 0.95587(15) 0.8175(3) 0.93850(16) 0.0530 1.0000 Uani . . . .
C24 C 0.90829(16) 0.7526(3) 0.87541(16) 0.0504 1.0000 Uani . . . .
C25 C 0.69329(15) 0.8420(2) 0.67616(14) 0.0438 1.0000 Uani . . . .
C26 C 0.62976(14) 1.1588(2) 0.68604(13) 0.0411 1.0000 Uani . . . .
C27 C 0.71676(15) 1.1304(2) 0.89504(14) 0.0461 1.0000 Uani . . . .
C28 C 0.79875(14) 0.8321(2) 0.88279(14) 0.0437 1.0000 Uani . . . .
O29 O 0.75717(12) 0.91504(17) 0.70524(11) 0.0591 1.0000 Uani D U . .
C30 C 0.8149(3) 0.8860(7) 0.6829(4) 0.0728 0.6065 Uani D U 1 1
C31 C 0.8667(4) 0.9957(7) 0.6957(3) 0.0863 0.6065 Uani D U 1 1
C32 C 0.9085(5) 1.0241(7) 0.7783(4) 0.0931 0.6065 Uani D U 1 1
C130 C 0.7993(5) 0.9103(12) 0.6631(5) 0.0707 0.3935 Uani D U 1 2
C131 C 0.8829(5) 0.9406(8) 0.7131(6) 0.0734 0.3935 Uani D U 1 2
C132 C 0.8921(7) 1.0790(9) 0.7201(7) 0.1077 0.3935 Uani D U 1 2
O33 O 0.57973(10) 1.08075(16) 0.69369(10) 0.0459 1.0000 Uani . . . .
C34 C 0.50106(17) 1.1085(3) 0.64258(18) 0.0611 1.0000 Uani . . . .
C35 C 0.4491(2) 1.0201(4) 0.6538(2) 0.0776 1.0000 Uani . . . .
C36 C 0.4434(2) 1.0425(5) 0.7236(3) 0.0928 1.0000 Uani . . . .
O37 O 0.77068(10) 1.14724(17) 0.87117(10) 0.0478 1.0000 Uani . . . .
C38 C 0.81515(16) 1.2553(3) 0.90389(15) 0.0519 1.0000 Uani . . . .
C39 C 0.87413(16) 1.2716(3) 0.87738(16) 0.0593 1.0000 Uani . . . .
C40 C 0.91186(19) 1.3950(4) 0.9011(2) 0.0731 1.0000 Uani . . . .
O41 O 0.72133(11) 0.8403(2) 0.85521(11) 0.0610 1.0000 Uani D U . .
C42 C 0.6927(3) 0.7581(6) 0.8931(3) 0.0716 0.6976 Uani D U 2 1
C43 C 0.6078(2) 0.7800(7) 0.8689(3) 0.0844 0.6976 Uani D U 2 1
C44 C 0.5566(3) 0.7586(7) 0.7861(3) 0.0871 0.6976 Uani D U 2 1
C142 C 0.6810(5) 0.7428(10) 0.8666(8) 0.0895 0.3024 Uani D U 2 2
C143 C 0.6019(5) 0.7944(11) 0.8208(7) 0.0794 0.3024 Uani D U 2 2
C144 C 0.5503(6) 0.6867(13) 0.8139(9) 0.0893 0.3024 Uani D U 2 2
C45 C 0.49416(14) 0.6126(2) 0.58431(13) 0.0401 1.0000 Uani . . . .
C46 C 0.42069(15) 0.6603(2) 0.55462(15) 0.0479 1.0000 Uani . . . .
C47 C 0.35715(16) 0.5861(3) 0.52374(16) 0.0518 1.0000 Uani . . . .
C48 C 0.36800(15) 0.4620(3) 0.52284(14) 0.0466 1.0000 Uani . . . .
C49 C 0.43946(16) 0.4104(2) 0.55184(14) 0.0471 1.0000 Uani . . . .
C50 C 0.50216(15) 0.4865(2) 0.58235(14) 0.0440 1.0000 Uani . . . .
N51 N 0.30147(16) 0.3806(3) 0.49184(16) 0.0649 1.0000 Uani . . . .
O52 O 0.23915(15) 0.4255(3) 0.4562(2) 0.1150 1.0000 Uani . . . .
O53 O 0.31170(16) 0.2716(2) 0.50320(17) 0.0884 1.0000 Uani . . . .
H41 H 0.6320 0.5756 0.6970 0.0538 1.0000 Uiso R . . .
H61 H 0.5135 0.8376 0.5453 0.0518 1.0000 Uiso R . . .
H101 H 0.7213 1.2024 0.5884 0.0652 1.0000 Uiso R . . .
H111 H 0.7604 1.3790 0.6622 0.0705 1.0000 Uiso R . . .
H121 H 0.7234 1.4129 0.7534 0.0641 1.0000 Uiso R . . .
H161 H 0.5498 1.2242 0.8705 0.0770 1.0000 Uiso R . . .
H171 H 0.5807 1.1027 0.9746 0.0879 1.0000 Uiso R . . .
H181 H 0.6926 0.9861 1.0229 0.0865 1.0000 Uiso R . . .
H221 H 0.9584 0.9350 1.0174 0.0638 1.0000 Uiso R . . .
H231 H 1.0099 0.8099 0.9580 0.0658 1.0000 Uiso R . . .
H241 H 0.9294 0.7006 0.8514 0.0631 1.0000 Uiso R . . .
H302 H 0.8439 0.8129 0.7097 0.0919 0.6065 Uiso R . 1 1
H301 H 0.7886 0.8718 0.6276 0.0929 0.6065 Uiso R . 1 1
H311 H 0.9082 0.9840 0.6807 0.1185 0.6065 Uiso R . 1 1
H312 H 0.8362 1.0686 0.6705 0.1185 0.6065 Uiso R . 1 1
H323 H 0.9359 1.0990 0.7858 0.1404 0.6065 Uiso R . 1 1
H322 H 0.9421 0.9570 0.8015 0.1403 0.6065 Uiso R . 1 1
H321 H 0.8685 1.0289 0.7919 0.1399 0.6065 Uiso R . 1 1
H1302 H 0.7759 0.9634 0.6189 0.0878 0.3935 Uiso R . 1 2
H1301 H 0.7974 0.8238 0.6470 0.0884 0.3935 Uiso R . 1 2
H1311 H 0.9014 0.9019 0.7618 0.0802 0.3935 Uiso R . 1 2
H1312 H 0.9157 0.9146 0.6905 0.0803 0.3935 Uiso R . 1 2
H342 H 0.4908 1.1925 0.6550 0.0770 1.0000 Uiso R . . .
H341 H 0.4939 1.1021 0.5903 0.0761 1.0000 Uiso R . . .
H351 H 0.4687 0.9349 0.6559 0.0988 1.0000 Uiso R . . .
H352 H 0.3959 1.0299 0.6128 0.0985 1.0000 Uiso R . . .
H363 H 0.4068 0.9840 0.7252 0.1424 1.0000 Uiso R . . .
H362 H 0.4948 1.0325 0.7649 0.1420 1.0000 Uiso R . . .
H361 H 0.4249 1.1267 0.7192 0.1427 1.0000 Uiso R . . .
H382 H 0.8418 1.2449 0.9593 0.0641 1.0000 Uiso R . . .
H381 H 0.7808 1.3294 0.8893 0.0637 1.0000 Uiso R . . .
H391 H 0.9115 1.2077 0.8983 0.0739 1.0000 Uiso R . . .
H392 H 0.8492 1.2647 0.8235 0.0742 1.0000 Uiso R . . .
H403 H 0.9482 1.4072 0.8813 0.1080 1.0000 Uiso R . . .
H402 H 0.9387 1.3980 0.9559 0.1079 1.0000 Uiso R . . .
H401 H 0.8722 1.4587 0.8814 0.1082 1.0000 Uiso R . . .
H422 H 0.7229 0.7716 0.9477 0.0910 0.6976 Uiso R . 2 1
H421 H 0.7003 0.6724 0.8815 0.0908 0.6976 Uiso R . 2 1
H431 H 0.5989 0.8675 0.8768 0.1090 0.6976 Uiso R . 2 1
H432 H 0.5895 0.7236 0.8960 0.1087 0.6976 Uiso R . 2 1
H443 H 0.5040 0.7703 0.7755 0.1341 0.6976 Uiso R . 2 1
H442 H 0.5716 0.8194 0.7605 0.1345 0.6976 Uiso R . 2 1
H441 H 0.5678 0.6775 0.7758 0.1346 0.6976 Uiso R . 2 1
H1422 H 0.6974 0.7313 0.9198 0.1002 0.3024 Uiso R . 2 2
H1421 H 0.6874 0.6659 0.8454 0.0999 0.3024 Uiso R . 2 2
H1431 H 0.5892 0.8579 0.8460 0.1091 0.3024 Uiso R . 2 2
H1432 H 0.5945 0.8273 0.7740 0.1090 0.3024 Uiso R . 2 2
H1443 H 0.5006 0.7127 0.8065 0.1362 0.3024 Uiso R . 2 2
H1442 H 0.5752 0.6370 0.8584 0.1360 0.3024 Uiso R . 2 2
H1441 H 0.5456 0.6411 0.7710 0.1363 0.3024 Uiso R . 2 2
H461 H 0.4140 0.7464 0.5556 0.0599 1.0000 Uiso R . . .
H471 H 0.3066 0.6186 0.5036 0.0654 1.0000 Uiso R . . .
H491 H 0.4455 0.3239 0.5499 0.0574 1.0000 Uiso R . . .
H501 H 0.5524 0.4515 0.6017 0.0557 1.0000 Uiso R . . .
H1321 H 0.9438 1.1009 0.7504 0.1187 0.3935 Uiso R . 1 2
H1322 H 0.8629 1.1035 0.7438 0.1187 0.3935 Uiso R . 1 2
H1323 H 0.8734 1.1183 0.6732 0.1187 0.3935 Uiso R . 1 2

loop_
_atom_site_aniso_label
_atom_site_aniso_U_11
_atom_site_aniso_U_22
_atom_site_aniso_U_33
_atom_site_aniso_U_23
_atom_site_aniso_U_13
_atom_site_aniso_U_12
C1 0.0433(13) 0.0321(12) 0.0402(12) 0.0070(10) 0.0056(10) -0.0005(10)
S2 0.0554(4) 0.0304(3) 0.0601(4) -0.0035(3) -0.0076(3) 0.0079(3)
C3 0.0479(14) 0.0308(12) 0.0400(12) -0.0018(10) 0.0072(11) 0.0039(10)
C4 0.0477(13) 0.0286(11) 0.0407(12) 0.0018(9) 0.0109(11) 0.0049(10)
C5 0.0436(13) 0.0323(11) 0.0355(11) 0.0003(9) 0.0122(10) 0.0029(10)
C6 0.0456(13) 0.0348(12) 0.0331(11) 0.0020(9) 0.0099(10) 0.0050(10)
C7 0.0520(14) 0.0326(12) 0.0321(11) 0.0007(9) 0.0126(10) 0.0017(10)
S8 0.0681(4) 0.0382(3) 0.0322(3) 0.0045(2) 0.0130(3) -0.0051(3)
C9 0.0460(13) 0.0299(11) 0.0360(12) 0.0079(9) 0.0072(10) -0.0014(10)
C10 0.0484(14) 0.0440(14) 0.0504(15) 0.0153(12) 0.0140(12) 0.0001(12)
C11 0.0481(15) 0.0392(14) 0.0626(17) 0.0160(13) 0.0101(13) -0.0081(11)
C12 0.0498(15) 0.0281(12) 0.0531(15) 0.0047(11) 0.0010(12) -0.0020(11)
C13 0.0453(13) 0.0305(12) 0.0436(13) 0.0041(10) 0.0055(11) 0.0057(10)
S14 0.0661(5) 0.0430(4) 0.0574(4) -0.0015(3) 0.0182(4) 0.0197(3)
C15 0.0484(14) 0.0431(14) 0.0480(14) -0.0083(11) 0.0161(12) 0.0049(11)
C16 0.0489(16) 0.0625(19) 0.071(2) -0.0108(16) 0.0248(15) 0.0011(14)
C17 0.0605(19) 0.076(2) 0.077(2) -0.0044(18) 0.0359(17) -0.0059(17)
C18 0.075(2) 0.070(2) 0.068(2) 0.0049(17) 0.0388(18) -0.0049(17)
C19 0.0555(16) 0.0516(16) 0.0469(14) 0.0010(12) 0.0180(13) 0.0053(13)
S20 0.0706(5) 0.0753(5) 0.0376(3) 0.0067(3) 0.0145(3) 0.0231(4)
C21 0.0485(14) 0.0389(13) 0.0368(12) 0.0078(10) 0.0120(11) -0.0004(11)
C22 0.0472(14) 0.0495(15) 0.0412(13) 0.0012(11) 0.0112(11) -0.0124(12)
C23 0.0370(13) 0.0609(17) 0.0503(15) 0.0024(13) 0.0114(11) -0.0128(12)
C24 0.0465(14) 0.0485(15) 0.0500(15) 0.0023(12) 0.0173(12) -0.0015(12)
C25 0.0477(14) 0.0327(12) 0.0382(12) -0.0053(10) 0.0093(11) -0.0032(10)
C26 0.0415(12) 0.0279(11) 0.0386(12) 0.0079(9) 0.0058(10) 0.0010(9)
C27 0.0487(14) 0.0453(14) 0.0397(13) -0.0063(11) 0.0168(11) 0.0024(11)
C28 0.0392(12) 0.0387(13) 0.0396(12) 0.0107(10) 0.0072(10) 0.0021(10)
O29 0.0601(12) 0.0388(10) 0.0513(11) -0.0037(8) 0.0034(9) -0.0065(9)
C30 0.045(3) 0.089(5) 0.067(4) 0.006(4) 0.011(3) -0.014(3)
C31 0.064(4) 0.082(5) 0.090(5) 0.015(4) 0.017(3) -0.013(4)
C32 0.113(5) 0.072(4) 0.087(4) -0.015(3) 0.042(4) -0.023(4)
C130 0.051(5) 0.072(6) 0.073(6) 0.010(5) 0.016(5) -0.012(4)
C131 0.071(5) 0.082(6) 0.063(5) 0.007(5) 0.028(4) 0.008(5)
C132 0.110(7) 0.074(6) 0.088(6) -0.020(5) 0.004(6) -0.036(5)
O33 0.0480(10) 0.0359(9) 0.0449(9) 0.0067(7) 0.0142(8) -0.0051(7)
C34 0.0462(15) 0.067(2) 0.0605(17) 0.0110(15) 0.0169(13) -0.0034(14)
C35 0.061(2) 0.088(3) 0.078(2) -0.004(2) 0.0278(18) -0.0219(19)
C36 0.075(3) 0.107(3) 0.105(3) -0.002(3) 0.049(2) -0.017(2)
O37 0.0522(10) 0.0502(10) 0.0401(9) -0.0009(8) 0.0208(8) 0.0101(8)
C38 0.0459(14) 0.0623(17) 0.0445(14) -0.0054(12) 0.0186(12) 0.0021(12)
C39 0.0469(15) 0.083(2) 0.0455(15) 0.0094(15) 0.0191(12) 0.0185(15)
C40 0.0521(17) 0.085(3) 0.084(2) 0.017(2) 0.0339(17) 0.0036(17)
O41 0.0383(10) 0.0688(13) 0.0523(11) 0.0049(10) 0.0015(8) 0.0123(9)
C42 0.033(2) 0.087(4) 0.079(4) 0.007(3) 0.013(2) -0.022(2)
C43 0.054(3) 0.129(5) 0.064(3) 0.011(3) 0.022(2) -0.018(3)
C44 0.047(3) 0.124(5) 0.077(3) -0.002(3) 0.018(3) -0.006(3)
C142 0.035(6) 0.098(8) 0.083(8) -0.028(7) -0.017(5) -0.004(5)
C143 0.046(5) 0.108(7) 0.054(5) -0.010(6) -0.002(5) 0.006(5)
C144 0.058(6) 0.111(8) 0.086(7) 0.014(7) 0.023(5) -0.001(6)
C45 0.0442(13) 0.0358(12) 0.0335(11) 0.0046(9) 0.0124(10) 0.0019(10)
C46 0.0457(14) 0.0391(13) 0.0493(14) 0.0074(11) 0.0143(11) 0.0053(11)
C47 0.0444(14) 0.0519(16) 0.0498(15) 0.0094(12) 0.0141(12) 0.0035(12)
C48 0.0464(14) 0.0481(14) 0.0400(13) 0.0028(11) 0.0157(11) -0.0070(11)
C49 0.0577(15) 0.0351(12) 0.0444(13) 0.0019(10) 0.0205(12) -0.0036(11)
C50 0.0465(13) 0.0360(12) 0.0429(13) 0.0044(10) 0.0153(11) 0.0033(10)
N51 0.0574(16) 0.0641(17) 0.0668(16) -0.0046(13) 0.0235(13) -0.0176(13)
O52 0.0469(14) 0.094(2) 0.162(3) 0.001(2) 0.0137(17) -0.0119(14)
O53 0.0805(17) 0.0597(15) 0.109(2) -0.0037(14) 0.0310(16) -0.0265(13)

loop_
_atom_type_symbol
_atom_type_scat_dispersion_real
_atom_type_scat_dispersion_imag
_atom_type_scat_Cromer_Mann_a1
_atom_type_scat_Cromer_Mann_b1
_atom_type_scat_Cromer_Mann_a2
_atom_type_scat_Cromer_Mann_b2
_atom_type_scat_Cromer_Mann_a3
_atom_type_scat_Cromer_Mann_b3
_atom_type_scat_Cromer_Mann_a4
_atom_type_scat_Cromer_Mann_b4
_atom_type_scat_Cromer_Mann_c
_atom_type_scat_source
C 0.0181 0.0091 2.3100 20.8439 1.0200 10.2075 1.5886 0.5687 0.8650 51.6512 0.2156 'International Tables Vol C 4.2.6.8 and 6.1.1.4'
H 0.0000 0.0000 0.4930 10.5109 0.3229 26.1257 0.1402 3.1424 0.0408 57.7998 0.0030 'International Tables Vol C 4.2.6.8 and 6.1.1.4'
N 0.0311 0.0180 12.2126 0.0057 3.1322 9.8933 2.0125 28.9975 1.1663 0.5826 -11.5290 'International Tables Vol C 4.2.6.8 and 6.1.1.4'
O 0.0492 0.0322 3.0485 13.2771 2.2868 5.7011 1.5463 0.3239 0.8670 32.9089 0.2508 'International Tables Vol C 4.2.6.8 and 6.1.1.4'
S 0.3331 0.5567 6.9053 1.4679 5.2034 22.2151 1.4379 0.2536 1.5863 56.1720 0.8669 'International Tables Vol C 4.2.6.8 and 6.1.1.4'

loop_
_geom_angle_atom_site_label_1
_geom_angle_atom_site_label_2
_geom_angle_atom_site_label_3
_geom_angle
_geom_angle_publ_flag
S2 C1 C24 114.4(2) yes
S2 C1 C28 124.5(2) yes
C24 C1 C28 120.5(2) yes
C1 S2 C3 110.09(12) yes
S2 C3 C4 115.32(18) yes
S2 C3 C25 123.9(2) yes
C4 C3 C25 120.3(2) yes
C3 C4 C5 121.8(2) yes
C3 C4 H41 118.8 no
C5 C4 H41 119.5 no
C4 C5 C6 117.8(2) yes
C4 C5 C45 120.7(2) yes
C6 C5 C45 121.5(2) yes
C5 C6 C7 120.9(2) yes
C5 C6 H61 118.7 no
C7 C6 H61 120.3 no
C6 C7 S8 116.39(18) yes
C6 C7 C25 121.1(2) yes
S8 C7 C25 121.9(2) yes
C7 S8 C9 106.79(11) yes
S8 C9 C10 115.5(2) yes
S8 C9 C26 123.93(19) yes
C10 C9 C26 120.1(2) yes
C9 C10 C11 120.4(3) yes
C9 C10 H101 119.8 no
C11 C10 H101 119.8 no
C10 C11 C12 119.7(3) yes
C10 C11 H111 120.2 no
C12 C11 H111 120.1 no
C11 C12 C13 121.2(3) yes
C11 C12 H121 120.0 no
C13 C12 H121 118.8 no
C12 C13 S14 117.2(2) yes
C12 C13 C26 119.6(3) yes
S14 C13 C26 122.7(2) yes
C13 S14 C15 107.77(12) yes
S14 C15 C16 114.3(2) yes
S14 C15 C27 125.7(2) yes
C16 C15 C27 119.5(3) yes
C15 C16 C17 120.7(3) yes
C15 C16 H161 119.3 no
C17 C16 H161 120.0 no
C16 C17 C18 119.7(3) yes
C16 C17 H171 118.8 no
C18 C17 H171 121.5 no
C17 C18 C19 120.7(3) yes
C17 C18 H181 119.8 no
C19 C18 H181 119.5 no
C18 C19 S20 115.5(2) yes
C18 C19 C27 119.9(3) yes
S20 C19 C27 123.6(2) yes
C19 S20 C21 110.05(13) yes
S20 C21 C22 113.5(2) yes
S20 C21 C28 126.3(2) yes
C22 C21 C28 119.6(3) yes
C21 C22 C23 120.9(2) yes
C21 C22 H221 118.7 no
C23 C22 H221 120.3 no
C22 C23 C24 120.0(3) yes
C22 C23 H231 120.9 no
C24 C23 H231 119.2 no
C1 C24 C23 120.0(3) yes
C1 C24 H241 119.9 no
C23 C24 H241 120.1 no
C3 C25 C7 118.2(2) yes
C3 C25 O29 121.0(2) yes
C7 C25 O29 120.9(2) yes
C13 C26 C9 119.0(2) yes
C13 C26 O33 120.1(2) yes
C9 C26 O33 121.0(2) yes
C15 C27 C19 119.3(3) yes
C15 C27 O37 121.6(2) yes
C19 C27 O37 119.1(2) yes
C21 C28 C1 119.0(2) yes
C21 C28 O41 120.2(2) yes
C1 C28 O41 120.8(2) yes
C25 O29 C30 116.3(3) yes
C25 O29 C130 113.4(4) yes
O29 C30 C31 110.0(5) yes
O29 C30 H302 110.5 no
C31 C30 H302 111.9 no
O29 C30 H301 107.9 no
C31 C30 H301 105.6 no
H302 C30 H301 110.7 no
C30 C31 C32 109.2(5) yes
C30 C31 H311 115.3 no
C32 C31 H311 104.8 no
C30 C31 H312 110.4 no
C32 C31 H312 107.1 no
H311 C31 H312 109.6 no
C31 C32 H323 109.3 no
C31 C32 H322 106.4 no
H323 C32 H322 111.6 no
C31 C32 H321 103.3 no
H323 C32 H321 113.2 no
H322 C32 H321 112.5 no
O29 C130 C131 110.4(6) yes
O29 C130 H1302 111.1 no
C131 C130 H1302 112.3 no
O29 C130 H1301 106.5 no
C131 C130 H1301 106.7 no
H1302 C130 H1301 109.5 no
C130 C131 C132 109.0(7) yes
C130 C131 H1311 111.0 no
C132 C131 H1311 111.5 no
C130 C131 H1312 112.0 no
C132 C131 H1312 104.5 no
H1311 C131 H1312 108.8 no
C131 C132 H1321 111.0 no
C131 C132 H1322 104.6 no
H1321 C132 H1322 109.5 no
C131 C132 H1323 112.6 no
H1321 C132 H1323 109.5 no
H1322 C132 H1323 109.5 no
C26 O33 C34 112.57(19) yes
O33 C34 C35 110.0(3) yes
O33 C34 H342 107.0 no
C35 C34 H342 108.6 no
O33 C34 H341 108.3 no
C35 C34 H341 110.2 no
H342 C34 H341 112.7 no
C34 C35 C36 113.5(3) yes
C34 C35 H351 109.0 no
C36 C35 H351 108.2 no
C34 C35 H352 109.8 no
C36 C35 H352 104.5 no
H351 C35 H352 111.9 no
C35 C36 H363 108.1 no
C35 C36 H362 106.3 no
H363 C36 H362 113.0 no
C35 C36 H361 105.0 no
H363 C36 H361 111.6 no
H362 C36 H361 112.3 no
C27 O37 C38 111.01(19) yes
O37 C38 C39 110.1(2) yes
O37 C38 H382 108.2 no
C39 C38 H382 108.8 no
O37 C38 H381 110.0 no
C39 C38 H381 109.2 no
H382 C38 H381 110.5 no
C38 C39 C40 110.2(3) yes
C38 C39 H391 108.9 no
C40 C39 H391 110.2 no
C38 C39 H392 108.7 no
C40 C39 H392 110.2 no
H391 C39 H392 108.7 no
C39 C40 H403 109.9 no
C39 C40 H402 108.5 no
H403 C40 H402 109.9 no
C39 C40 H401 108.8 no
H403 C40 H401 109.7 no
H402 C40 H401 110.1 no
C28 O41 C42 112.5(2) yes
C28 O41 C142 119.7(4) yes
O41 C42 C43 111.9(4) yes
O41 C42 H422 108.3 no
C43 C42 H422 109.5 no
O41 C42 H421 108.5 no
C43 C42 H421 109.6 no
H422 C42 H421 109.0 no
C42 C43 C44 113.4(4) yes
C42 C43 H431 110.3 no
C44 C43 H431 104.3 no
C42 C43 H432 110.7 no
C44 C43 H432 106.5 no
H431 C43 H432 111.6 no
C43 C44 H443 108.7 no
C43 C44 H442 105.7 no
H443 C44 H442 110.9 no
C43 C44 H441 106.2 no
H443 C44 H441 114.0 no
H442 C44 H441 110.9 no
O41 C142 C143 97.0(6) yes
O41 C142 H1422 110.8 no
C143 C142 H1422 116.1 no
O41 C142 H1421 112.3 no
C143 C142 H1421 111.2 no
H1422 C142 H1421 109.1 no
C142 C143 C144 103.2(7) yes
C142 C143 H1431 113.5 no
C144 C143 H1431 106.0 no
C142 C143 H1432 112.5 no
C144 C143 H1432 114.4 no
H1431 C143 H1432 107.2 no
C143 C144 H1443 112.2 no
C143 C144 H1442 108.7 no
H1443 C144 H1442 110.5 no
C143 C144 H1441 105.0 no
H1443 C144 H1441 110.4 no
H1442 C144 H1441 109.8 no
C5 C45 C46 121.6(2) yes
C5 C45 C50 120.4(2) yes
C46 C45 C50 118.0(2) yes
C45 C46 C47 121.6(3) yes
C45 C46 H461 119.3 no
C47 C46 H461 119.0 no
C46 C47 C48 118.2(3) yes
C46 C47 H471 121.8 no
C48 C47 H471 120.0 no
C47 C48 C49 122.4(3) yes
C47 C48 N51 119.3(3) yes
C49 C48 N51 118.3(3) yes
C48 C49 C50 118.5(2) yes
C48 C49 H491 120.8 no
C50 C49 H491 120.8 no
C45 C50 C49 121.4(2) yes
C45 C50 H501 119.5 no
C49 C50 H501 119.1 no
C48 N51 O52 118.3(3) yes
C48 N51 O53 118.6(3) yes
O52 N51 O53 123.2(3) yes

loop_
_geom_bond_atom_site_label_1
_geom_bond_atom_site_label_2
_geom_bond_distance
_geom_bond_publ_flag
C1 S2 1.771(3) yes
C1 C24 1.388(4) yes
C1 C28 1.394(4) yes
S2 C3 1.769(3) yes
C3 C4 1.391(4) yes
C3 C25 1.401(3) yes
C4 C5 1.393(3) yes
C4 H41 0.951 no
C5 C6 1.399(3) yes
C5 C45 1.482(3) yes
C6 C7 1.391(4) yes
C6 H61 0.979 no
C7 S8 1.771(2) yes
C7 C25 1.398(3) yes
S8 C9 1.770(3) yes
C9 C10 1.389(4) yes
C9 C26 1.396(4) yes
C10 C11 1.388(4) yes
C10 H101 0.974 no
C11 C12 1.362(5) yes
C11 H111 0.950 no
C12 C13 1.396(4) yes
C12 H121 0.962 no
C13 S14 1.770(3) yes
C13 C26 1.399(3) yes
S14 C15 1.762(3) yes
C15 C16 1.401(4) yes
C15 C27 1.394(4) yes
C16 C17 1.375(5) yes
C16 H161 0.967 no
C17 C18 1.373(5) yes
C17 H171 0.967 no
C18 C19 1.393(4) yes
C18 H181 0.947 no
C19 S20 1.763(3) yes
C19 C27 1.393(4) yes
S20 C21 1.765(3) yes
C21 C22 1.387(4) yes
C21 C28 1.402(4) yes
C22 C23 1.377(4) yes
C22 H221 0.963 no
C23 C24 1.382(4) yes
C23 H231 0.959 no
C24 H241 0.966 no
C25 O29 1.380(3) yes
C26 O33 1.376(3) yes
C27 O37 1.380(3) yes
C28 O41 1.374(3) yes
O29 C30 1.453(4) yes
O29 C130 1.451(5) yes
C30 C31 1.527(5) yes
C30 H302 0.989 no
C30 H301 1.006 no
C31 C32 1.515(5) yes
C31 H311 1.013 no
C31 H312 0.991 no
C32 H323 0.958 no
C32 H322 0.958 no
C32 H321 0.959 no
C130 C131 1.526(5) yes
C130 H1302 0.987 no
C130 H1301 0.999 no
C131 C132 1.529(5) yes
C131 H1311 0.976 no
C131 H1312 1.000 no
C132 H1321 0.950 no
C132 H1322 0.950 no
C132 H1323 0.950 no
O33 C34 1.449(3) yes
C34 C35 1.509(4) yes
C34 H342 1.002 no
C34 H341 1.006 no
C35 C36 1.495(6) yes
C35 H351 1.006 no
C35 H352 1.001 no
C36 H363 0.982 no
C36 H362 0.980 no
C36 H361 0.983 no
O37 C38 1.443(3) yes
C38 C39 1.512(4) yes
C38 H382 1.002 no
C38 H381 1.014 no
C39 C40 1.514(5) yes
C39 H391 0.964 no
C39 H392 0.971 no
C40 H403 0.988 no
C40 H402 0.984 no
C40 H401 0.988 no
O41 C42 1.463(4) yes
O41 C142 1.419(5) yes
C42 C43 1.542(4) yes
C42 H422 0.995 no
C42 H421 0.998 no
C43 C44 1.522(4) yes
C43 H431 1.003 no
C43 H432 1.003 no
C44 H443 0.972 no
C44 H442 0.975 no
C44 H441 0.965 no
C142 C143 1.515(5) yes
C142 H1422 0.980 no
C142 H1421 0.982 no
C143 C144 1.529(5) yes
C143 H1431 0.965 no
C143 H1432 0.961 no
C144 H1443 0.970 no
C144 H1442 0.970 no
C144 H1441 0.970 no
C45 C46 1.396(3) yes
C45 C50 1.396(3) yes
C46 C47 1.383(4) yes
C46 H461 0.956 no
C47 C48 1.381(4) yes
C47 H471 0.960 no
C48 C49 1.380(4) yes
C48 N51 1.472(4) yes
C49 C50 1.383(4) yes
C49 H491 0.961 no
C50 H501 0.965 no
N51 O52 1.210(4) yes
N51 O53 1.218(4) yes

loop_
_geom_hbond_atom_site_label_D
_geom_hbond_atom_site_label_H
_geom_hbond_atom_site_label_A
_geom_hbond_site_symmetry_A
_geom_hbond_angle_DHA
_geom_hbond_distance_DH
_geom_hbond_distance_HA
_geom_hbond_distance_DA
_geom_hbond_publ_flag
C32 H322 C144 4_565 151.1(4) 0.958 2.583 3.453(7) yes
